data_7109633
loop_
_publ_author_name
'Yingle Liu'
'Jiawang Liu'
'Yangen Huang'
'Feng-Ling Qing'

_publ_section_title
;
 Lewis acid-catalyzed regioselective synthesis of chiral alpha-fluoroalkyl
 amines via asymmetric addition of silyl dienolates to fluorinated
 sulfinylimines
;
_journal_name_full Chem.Commun.
_journal_page_first 7492
_journal_paper_doi 10.1039/c3cc43741h
_journal_volume 49
_journal_year 2013
_chemical_absolute_configuration ad
_chemical_formula_sum 'C14 H23 F3 N O3 S'
_chemical_formula_weight 342.39
_chemical_name_systematic
;
?
;
_space_group_IT_number 4
_symmetry_cell_setting monoclinic
_symmetry_space_group_name_Hall 'P 2yb'
_symmetry_space_group_name_H-M 'P 1 21 1'
_atom_sites_solution_hydrogens geom
_atom_sites_solution_primary direct
_atom_sites_solution_secondary difmap
_audit_creation_method SHELXL-97
_cell_angle_alpha 90.00
_cell_angle_beta 113.544(2)
_cell_angle_gamma 90.00
_cell_formula_units_Z 2
_cell_length_a 9.4050(12)
_cell_length_b 9.9217(12)
_cell_length_c 10.9244(14)
_cell_measurement_reflns_used 2832
_cell_measurement_temperature 293(2)
_cell_measurement_theta_max 52.259
_cell_measurement_theta_min 4.849
_cell_volume 934.5(2)
_computing_cell_refinement 'Bruker SMART'
_computing_data_collection 'Bruker SMART'
_computing_data_reduction 'Bruker SHELXTL'
_computing_molecular_graphics 'Bruker SHELXTL'
_computing_publication_material 'Bruker SHELXTL'
_computing_structure_refinement 'SHELXL-97 (Sheldrick, 1997)'
_computing_structure_solution 'SHELXS-97 (Sheldrick, 1990)'
_diffrn_ambient_temperature 293(2)
_diffrn_measured_fraction_theta_full 1.000
_diffrn_measured_fraction_theta_max 1.000
_diffrn_measurement_device_type 'CCD area detector'
_diffrn_measurement_method 'phi and omega scans'
_diffrn_radiation_monochromator graphite
_diffrn_radiation_source 'fine-focus sealed tube'
_diffrn_radiation_type MoK\a
_diffrn_radiation_wavelength 0.71073
_diffrn_reflns_av_R_equivalents 0.0240
_diffrn_reflns_av_sigmaI/netI 0.0366
_diffrn_reflns_limit_h_max 11
_diffrn_reflns_limit_h_min -8
_diffrn_reflns_limit_k_max 12
_diffrn_reflns_limit_k_min -12
_diffrn_reflns_limit_l_max 13
_diffrn_reflns_limit_l_min -13
_diffrn_reflns_number 5687
_diffrn_reflns_theta_full 26.00
_diffrn_reflns_theta_max 26.00
_diffrn_reflns_theta_min 2.03
_exptl_absorpt_coefficient_mu 0.210
_exptl_absorpt_correction_T_max 1.00000
_exptl_absorpt_correction_T_min 0.24669
_exptl_absorpt_correction_type empirical
_exptl_absorpt_process_details sadabs
_exptl_crystal_colour colorless
_exptl_crystal_density_diffrn 1.217
_exptl_crystal_density_method 'not measured'
_exptl_crystal_description prismatic
_exptl_crystal_F_000 362
_exptl_crystal_size_max 0.254
_exptl_crystal_size_mid 0.211
_exptl_crystal_size_min 0.147
_refine_diff_density_max 0.246
_refine_diff_density_min -0.168
_refine_diff_density_rms 0.038
_refine_ls_abs_structure_details 'Flack H D (1983), Acta Cryst. A39, 876-881'
_refine_ls_abs_structure_Flack 0.02(8)
_refine_ls_extinction_method none
_refine_ls_goodness_of_fit_ref 1.040
_refine_ls_hydrogen_treatment mixed
_refine_ls_matrix_type full
_refine_ls_number_parameters 227
_refine_ls_number_reflns 3668
_refine_ls_number_restraints 42
_refine_ls_restrained_S_all 1.067
_refine_ls_R_factor_all 0.0444
_refine_ls_R_factor_gt 0.0411
_refine_ls_shift/su_max 0.029
_refine_ls_shift/su_mean 0.003
_refine_ls_structure_factor_coef Fsqd
_refine_ls_weighting_details 'calc w=1/[\s^2^(Fo^2^)+(0.0752P)^2^+0.0463P] where P=(Fo^2^+2Fc^2^)/3'
_refine_ls_weighting_scheme calc
_refine_ls_wR_factor_gt 0.1121
_refine_ls_wR_factor_ref 0.1153
_reflns_number_gt 3369
_reflns_number_total 3668
_reflns_threshold_expression >2sigma(I)
_cod_data_source_file c3cc43741h.txt
_cod_data_source_block cd212628
_cod_original_sg_symbol_H-M P2(1)
_cod_database_code 7109633

loop_
_symmetry_equiv_pos_as_xyz
'x, y, z'
'-x, y+1/2, -z'

loop_
_atom_site_label
_atom_site_type_symbol
_atom_site_fract_x
_atom_site_fract_y
_atom_site_fract_z
_atom_site_U_iso_or_equiv
_atom_site_adp_type
_atom_site_occupancy
_atom_site_symmetry_multiplicity
_atom_site_calc_flag
_atom_site_refinement_flags
_atom_site_disorder_assembly
_atom_site_disorder_group
S1 S 0.67325(6) 0.13385(6) 0.61019(5) 0.05040(16) Uani 1 1 d . . .
F1 F 0.3365(3) 0.0903(2) 0.6228(3) 0.1174(9) Uani 1 1 d . B .
F2 F 0.2493(2) 0.2887(2) 0.5982(3) 0.1151(9) Uani 1 1 d . B .
F3 F 0.3050(3) 0.1870(3) 0.7810(3) 0.1345(10) Uani 1 1 d . B .
N1 N 0.5696(2) 0.26329(19) 0.6263(2) 0.0482(4) Uani 1 1 d D . .
O1 O 0.5765(2) 0.02834(19) 0.5178(2) 0.0678(5) Uani 1 1 d . . .
O2 O 0.8017(2) 0.3777(2) 0.9130(2) 0.0818(6) Uani 1 1 d . . .
O3 O 0.70632(19) 0.57658(18) 0.81800(18) 0.0604(4) Uani 1 1 d . . .
C1 C 0.5157(3) 0.2618(2) 0.7323(2) 0.0508(5) Uani 1 1 d . B .
H1 H 0.5831 0.2017 0.8028 0.061 Uiso 1 1 calc R . .
C2 C 0.5272(3) 0.4039(2) 0.7910(2) 0.0509(5) Uani 1 1 d D . .
H2 H 0.4632 0.4669 0.7218 0.061 Uiso 1 1 calc R A 1
C3 C 0.4874(14) 0.4141(19) 0.9149(10) 0.070(2) Uani 0.60 1 d PDU B 1
H3 H 0.5376 0.3583 0.9880 0.084 Uiso 0.60 1 calc PR B 1
C4 C 0.3825(7) 0.5018(6) 0.9180(6) 0.0915(13) Uani 0.75 1 d PDU B 1
H4A H 0.3321 0.5577 0.8451 0.110 Uiso 0.75 1 calc PR B 1
H4B H 0.3593 0.5073 0.9930 0.110 Uiso 0.75 1 calc PR B 1
C3' C 0.458(3) 0.415(3) 0.8893(17) 0.076(3) Uani 0.40 1 d PDU B 2
H3' H 0.3580 0.3801 0.8552 0.091 Uiso 0.40 1 calc PR B 2
C4' C 0.496(3) 0.457(2) 1.0079(18) 0.107(3) Uani 0.25 1 d PDU B 2
H4'1 H 0.5936 0.4946 1.0542 0.128 Uiso 0.25 1 calc PR B 2
H4'2 H 0.4259 0.4514 1.0483 0.128 Uiso 0.25 1 calc PR B 2
C5 C 0.3506(4) 0.2076(3) 0.6822(3) 0.0704(8) Uani 1 1 d . . .
C6 C 0.6973(3) 0.4492(3) 0.8479(2) 0.0515(5) Uani 1 1 d . B .
C7 C 0.8505(3) 0.6579(3) 0.8822(3) 0.0661(7) Uani 1 1 d . . .
C8 C 0.8954(5) 0.6594(5) 1.0292(3) 0.1052(14) Uani 1 1 d . . .
H8A H 0.8110 0.6941 1.0481 0.158 Uiso 1 1 calc R . .
H8B H 0.9849 0.7157 1.0708 0.158 Uiso 1 1 calc R . .
H8C H 0.9191 0.5694 1.0636 0.158 Uiso 1 1 calc R . .
C9 C 0.7997(5) 0.7952(4) 0.8235(6) 0.1274(19) Uani 1 1 d . . .
H9A H 0.7852 0.7950 0.7314 0.191 Uiso 1 1 calc R . .
H9B H 0.8775 0.8603 0.8716 0.191 Uiso 1 1 calc R . .
H9C H 0.7038 0.8182 0.8300 0.191 Uiso 1 1 calc R . .
C10 C 0.9763(4) 0.6041(4) 0.8450(5) 0.1006(13) Uani 1 1 d . . .
H10A H 1.0002 0.5132 0.8767 0.151 Uiso 1 1 calc R . .
H10B H 1.0673 0.6591 0.8847 0.151 Uiso 1 1 calc R . .
H10C H 0.9423 0.6054 0.7496 0.151 Uiso 1 1 calc R . .
C11 C 0.7708(3) 0.2218(2) 0.5157(3) 0.0551(6) Uani 1 1 d . . .
C12 C 0.6509(4) 0.2680(3) 0.3813(3) 0.0668(7) Uani 1 1 d . . .
H12A H 0.5894 0.3391 0.3947 0.100 Uiso 1 1 calc R . .
H12B H 0.5849 0.1936 0.3373 0.100 Uiso 1 1 calc R . .
H12C H 0.7026 0.3003 0.3270 0.100 Uiso 1 1 calc R . .
C13 C 0.8642(3) 0.3386(3) 0.6003(3) 0.0692(7) Uani 1 1 d . . .
H13A H 0.9327 0.3732 0.5622 0.104 Uiso 1 1 calc R . .
H13B H 0.9239 0.3075 0.6894 0.104 Uiso 1 1 calc R . .
H13C H 0.7948 0.4085 0.6027 0.104 Uiso 1 1 calc R . .
C14 C 0.8781(3) 0.1134(3) 0.4990(4) 0.0787(8) Uani 1 1 d . . .
H14A H 0.8169 0.0404 0.4466 0.118 Uiso 1 1 calc R . .
H14B H 0.9460 0.0805 0.5853 0.118 Uiso 1 1 calc R . .
H14C H 0.9387 0.1517 0.4548 0.118 Uiso 1 1 calc R . .
H1A H 0.519(2) 0.308(2) 0.5577(18) 0.031(5) Uiso 1 1 d D . .

loop_
_atom_site_aniso_label
_atom_site_aniso_U_11
_atom_site_aniso_U_22
_atom_site_aniso_U_33
_atom_site_aniso_U_23
_atom_site_aniso_U_13
_atom_site_aniso_U_12
S1 0.0517(3) 0.0349(2) 0.0650(3) 0.0001(2) 0.0238(2) 0.0030(2)
F1 0.0954(14) 0.0661(12) 0.212(3) -0.0555(14) 0.0839(17) -0.0362(10)
F2 0.0494(9) 0.0795(13) 0.190(2) 0.0088(14) 0.0203(12) -0.0123(9)
F3 0.1377(18) 0.148(2) 0.165(2) -0.0275(18) 0.1103(18) -0.0684(18)
N1 0.0513(10) 0.0362(9) 0.0584(11) 0.0039(8) 0.0233(8) 0.0047(7)
O1 0.0775(12) 0.0429(9) 0.0921(13) -0.0149(9) 0.0436(10) -0.0135(8)
O2 0.0540(10) 0.0684(13) 0.1019(15) 0.0093(11) 0.0090(10) 0.0063(10)
O3 0.0482(9) 0.0486(9) 0.0742(10) -0.0032(8) 0.0138(8) -0.0058(7)
C1 0.0535(12) 0.0380(11) 0.0646(13) 0.0064(10) 0.0274(10) -0.0009(9)
C2 0.0456(11) 0.0451(12) 0.0646(13) -0.0022(10) 0.0247(10) -0.0002(9)
C3 0.076(5) 0.077(3) 0.068(4) -0.015(4) 0.038(4) -0.008(4)
C4 0.101(3) 0.098(3) 0.102(3) -0.012(3) 0.069(3) 0.010(3)
C3' 0.075(6) 0.081(4) 0.079(5) -0.012(5) 0.039(5) -0.014(5)
C4' 0.113(7) 0.100(6) 0.106(6) -0.008(6) 0.042(6) -0.022(6)
C5 0.0701(16) 0.0474(15) 0.112(2) -0.0108(15) 0.0552(17) -0.0139(13)
C6 0.0450(11) 0.0511(13) 0.0568(12) -0.0043(10) 0.0184(10) -0.0002(10)
C7 0.0528(12) 0.062(2) 0.0763(15) -0.0161(13) 0.0186(11) -0.0153(11)
C8 0.103(2) 0.126(4) 0.085(2) -0.045(2) 0.0356(19) -0.050(3)
C9 0.096(3) 0.065(2) 0.182(5) 0.004(3) 0.014(3) -0.030(2)
C10 0.080(2) 0.102(3) 0.137(3) -0.044(2) 0.062(2) -0.035(2)
C11 0.0510(12) 0.0447(12) 0.0752(15) -0.0104(11) 0.0312(11) -0.0059(10)
C12 0.0801(17) 0.0590(15) 0.0685(15) -0.0046(12) 0.0373(13) -0.0101(13)
C13 0.0630(14) 0.0602(16) 0.0888(19) -0.0166(14) 0.0348(13) -0.0207(13)
C14 0.0701(16) 0.066(2) 0.116(2) -0.0118(17) 0.0543(16) 0.0050(15)

loop_
_atom_type_symbol
_atom_type_description
_atom_type_scat_dispersion_real
_atom_type_scat_dispersion_imag
_atom_type_scat_source
C C 0.0033 0.0016 'International Tables Vol C Tables 4.2.6.8 and 6.1.1.4'
H H 0.0000 0.0000 'International Tables Vol C Tables 4.2.6.8 and 6.1.1.4'
N N 0.0061 0.0033 'International Tables Vol C Tables 4.2.6.8 and 6.1.1.4'
O O 0.0106 0.0060 'International Tables Vol C Tables 4.2.6.8 and 6.1.1.4'
F F 0.0171 0.0103 'International Tables Vol C Tables 4.2.6.8 and 6.1.1.4'
S S 0.1246 0.1234 'International Tables Vol C Tables 4.2.6.8 and 6.1.1.4'

loop_
_geom_angle_atom_site_label_1
_geom_angle_atom_site_label_2
_geom_angle_atom_site_label_3
_geom_angle
O1 S1 N1 112.94(10)
O1 S1 C11 104.99(11)
N1 S1 C11 97.90(10)
C1 N1 S1 119.17(16)
C1 N1 H1A 118.1(14)
S1 N1 H1A 117.5(15)
C6 O3 C7 122.7(2)
N1 C1 C5 110.5(2)
N1 C1 C2 109.75(18)
C5 C1 C2 111.5(2)
N1 C1 H1 108.3
C5 C1 H1 108.3
C2 C1 H1 108.3
C3' C2 C6 112.2(10)
C3' C2 C1 113.3(13)
C6 C2 C1 109.06(19)
C3' C2 C3 11.2(12)
C6 C2 C3 101.8(5)
C1 C2 C3 115.1(8)
C3' C2 H2 101.8
C6 C2 H2 110.2
C1 C2 H2 110.2
C3 C2 H2 110.2
C4 C3 C2 120.5(10)
C4 C3 H3 119.7
C2 C3 H3 119.7
C3 C4 H4A 120.0
C3 C4 H4B 120.0
H4A C4 H4B 120.0
C4' C3' C2 138(2)
C4' C3' H3' 110.8
C2 C3' H3' 110.9
C3' C4' H4'1 120.0
C3' C4' H4'2 120.0
H4'1 C4' H4'2 120.0
F2 C5 F1 107.4(3)
F2 C5 F3 106.6(3)
F1 C5 F3 105.3(3)
F2 C5 C1 112.8(2)
F1 C5 C1 112.2(2)
F3 C5 C1 112.1(3)
O2 C6 O3 126.9(2)
O2 C6 C2 123.1(2)
O3 C6 C2 109.9(2)
C8 C7 O3 109.0(2)
C8 C7 C10 112.5(3)
O3 C7 C10 110.4(2)
C8 C7 C9 110.9(4)
O3 C7 C9 102.4(2)
C10 C7 C9 111.1(4)
C7 C8 H8A 109.5
C7 C8 H8B 109.5
H8A C8 H8B 109.5
C7 C8 H8C 109.5
H8A C8 H8C 109.5
H8B C8 H8C 109.5
C7 C9 H9A 109.5
C7 C9 H9B 109.5
H9A C9 H9B 109.5
C7 C9 H9C 109.5
H9A C9 H9C 109.5
H9B C9 H9C 109.5
C7 C10 H10A 109.5
C7 C10 H10B 109.5
H10A C10 H10B 109.5
C7 C10 H10C 109.5
H10A C10 H10C 109.5
H10B C10 H10C 109.5
C12 C11 C13 112.5(2)
C12 C11 C14 111.5(2)
C13 C11 C14 111.0(2)
C12 C11 S1 109.80(17)
C13 C11 S1 108.31(18)
C14 C11 S1 103.41(19)
C11 C12 H12A 109.5
C11 C12 H12B 109.5
H12A C12 H12B 109.5
C11 C12 H12C 109.5
H12A C12 H12C 109.5
H12B C12 H12C 109.5
C11 C13 H13A 109.5
C11 C13 H13B 109.5
H13A C13 H13B 109.5
C11 C13 H13C 109.5
H13A C13 H13C 109.5
H13B C13 H13C 109.5
C11 C14 H14A 109.5
C11 C14 H14B 109.5
H14A C14 H14B 109.5
C11 C14 H14C 109.5
H14A C14 H14C 109.5
H14B C14 H14C 109.5

loop_
_geom_bond_atom_site_label_1
_geom_bond_atom_site_label_2
_geom_bond_distance
S1 O1 1.4864(19)
S1 N1 1.6640(19)
S1 C11 1.851(3)
F1 C5 1.312(3)
F2 C5 1.304(4)
F3 C5 1.328(4)
N1 C1 1.437(3)
N1 H1A 0.837(16)
O2 C6 1.190(3)
O3 C6 1.317(3)
O3 C7 1.491(3)
C1 C5 1.523(4)
C1 C2 1.535(3)
C1 H1 0.9800
C2 C3' 1.463(16)
C2 C6 1.534(3)
C2 C3 1.545(10)
C2 H2 0.9800
C3 C4 1.326(13)
C3 H3 0.9300
C4 H4A 0.9300
C4 H4B 0.9300
C3' C4' 1.272(17)
C3' H3' 0.9300
C4' H4'1 0.9300
C4' H4'2 0.9300
C7 C8 1.489(4)
C7 C10 1.495(4)
C7 C9 1.501(5)
C8 H8A 0.9600
C8 H8B 0.9600
C8 H8C 0.9600
C9 H9A 0.9600
C9 H9B 0.9600
C9 H9C 0.9600
C10 H10A 0.9600
C10 H10B 0.9600
C10 H10C 0.9600
C11 C12 1.521(4)
C11 C13 1.523(3)
C11 C14 1.534(4)
C12 H12A 0.9600
C12 H12B 0.9600
C12 H12C 0.9600
C13 H13A 0.9600
C13 H13B 0.9600
C13 H13C 0.9600
C14 H14A 0.9600
C14 H14B 0.9600
C14 H14C 0.9600

loop_
_geom_hbond_atom_site_label_D
_geom_hbond_atom_site_label_H
_geom_hbond_atom_site_label_A
_geom_hbond_distance_DH
_geom_hbond_distance_HA
_geom_hbond_distance_DA
_geom_hbond_angle_DHA
_geom_hbond_site_symmetry_A
N1 H1A O1 0.837(16) 2.382(19) 3.091(3) 142.9(19) 2_656

loop_
_geom_torsion_atom_site_label_1
_geom_torsion_atom_site_label_2
_geom_torsion_atom_site_label_3
_geom_torsion_atom_site_label_4
_geom_torsion
O1 S1 N1 C1 92.32(19)
C11 S1 N1 C1 -157.68(18)
S1 N1 C1 C5 -95.3(2)
S1 N1 C1 C2 141.38(17)
N1 C1 C2 C3' 173.5(9)
C5 C1 C2 C3' 50.7(10)
N1 C1 C2 C6 -60.9(3)
C5 C1 C2 C6 176.3(2)
N1 C1 C2 C3 -174.5(5)
C5 C1 C2 C3 62.7(6)
C3' C2 C3 C4 -44(9)
C6 C2 C3 C4 115.3(12)
C1 C2 C3 C4 -126.9(12)
C6 C2 C3' C4' 5(4)
C1 C2 C3' C4' 129(4)
C3 C2 C3' C4' 27(7)
N1 C1 C5 F2 -68.5(3)
C2 C1 C5 F2 53.9(3)
N1 C1 C5 F1 52.9(3)
C2 C1 C5 F1 175.3(3)
N1 C1 C5 F3 171.2(2)
C2 C1 C5 F3 -66.5(3)
C7 O3 C6 O2 -10.6(4)
C7 O3 C6 C2 166.9(2)
C3' C2 C6 O2 82.6(13)
C1 C2 C6 O2 -43.7(3)
C3 C2 C6 O2 78.4(8)
C3' C2 C6 O3 -95.0(13)
C1 C2 C6 O3 138.7(2)
C3 C2 C6 O3 -99.2(7)
C6 O3 C7 C8 -58.6(4)
C6 O3 C7 C10 65.5(4)
C6 O3 C7 C9 -176.1(3)
O1 S1 C11 C12 52.9(2)
N1 S1 C11 C12 -63.44(19)
O1 S1 C11 C13 176.09(19)
N1 S1 C11 C13 59.71(19)
O1 S1 C11 C14 -66.1(2)
N1 S1 C11 C14 177.51(19)
